data_4307357
loop_
_publ_author_name
'Timothy J. Boyle'
'Robin M. Sewell'
'Leigh Anna M. Ottley'
'Harry D. Pratt'
'Christopher J. Quintana'
'Scott D. Bunge'

_publ_contact_author_address '1001 University Blvd, Albuquerque, NM 87106'
_publ_contact_author_email tjboyle@sandia.gov
_publ_contact_author_fax '(505) 272-7336'
_publ_contact_author_name 'Timothy J. Boyle et.al.'
_publ_section_title
;
Controlled Synthesis of a Structurally Characterized Family of Sterically
Constrained Heterocyclic Alkoxy-Modified Titanium Alkoxides
;
_journal_name_full 'Inorganic Chemistry'
_journal_page_first 1825
_journal_page_last 1835
_journal_paper_doi 10.1021/ic0618798
_journal_volume 46
_journal_year 2007
_chemical_formula_moiety 'C24 H16 Cl6 N2 O4 Ti'
_chemical_formula_sum 'C24 H16 Cl6 N2 O4 Ti'
_chemical_formula_weight 656.96
_chemical_name_common '17 (OPy)2Ti(TCP)2'
_chemical_name_systematic
; 
 ? 
;
_space_group_IT_number 15
_symmetry_cell_setting monoclinic
_symmetry_space_group_name_Hall '-C 2yc'
_symmetry_space_group_name_H-M 'C 1 2/c 1'
_atom_sites_solution_hydrogens geom
_atom_sites_solution_primary direct
_atom_sites_solution_secondary difmap
_audit_creation_method SHELXL-97
_cell_angle_alpha 90.00
_cell_angle_beta 95.6800(10)
_cell_angle_gamma 90.00
_cell_formula_units_Z 4
_cell_length_a 14.5686(11)
_cell_length_b 8.4738(6)
_cell_length_c 26.0177(19)
_cell_measurement_reflns_used 3452
_cell_measurement_temperature 203(2)
_cell_measurement_theta_max 25.19
_cell_measurement_theta_min 2.78
_cell_volume 3196.2(4)
_computing_cell_refinement 'Bruker SMART'
_computing_data_collection 'Bruker SMART'
_computing_data_reduction 'Bruker SAINT'
_computing_molecular_graphics 'Bruker SHELXTL'
_computing_publication_material 'Bruker SHELXTL'
_computing_structure_refinement 'SHELXL-97 (Sheldrick, 1997)'
_computing_structure_solution 'SHELXS-97 (Sheldrick, 1990)'
_diffrn_ambient_temperature 203(2)
_diffrn_measured_fraction_theta_full 0.986
_diffrn_measured_fraction_theta_max 0.986
_diffrn_measurement_device_type 'CCD area detector'
_diffrn_measurement_method 'phi and omega scans'
_diffrn_radiation_monochromator graphite
_diffrn_radiation_source 'fine-focus sealed tube'
_diffrn_radiation_type MoK\a
_diffrn_radiation_wavelength 0.71073
_diffrn_reflns_av_R_equivalents 0.0383
_diffrn_reflns_av_sigmaI/netI 0.0351
_diffrn_reflns_limit_h_max 17
_diffrn_reflns_limit_h_min -17
_diffrn_reflns_limit_k_max 10
_diffrn_reflns_limit_k_min -9
_diffrn_reflns_limit_l_max 31
_diffrn_reflns_limit_l_min -30
_diffrn_reflns_number 9427
_diffrn_reflns_theta_full 25.28
_diffrn_reflns_theta_max 25.28
_diffrn_reflns_theta_min 1.57
_exptl_absorpt_coefficient_mu 0.799
_exptl_absorpt_correction_T_max 0.980
_exptl_absorpt_correction_T_min 0.958
_exptl_absorpt_correction_type empirical
_exptl_absorpt_process_details SADABS
_exptl_crystal_colour yellow
_exptl_crystal_density_diffrn 1.365
_exptl_crystal_density_meas ?
_exptl_crystal_density_method 'not measured'
_exptl_crystal_description irregular
_exptl_crystal_F_000 330
_exptl_crystal_size_max 0.216
_exptl_crystal_size_mid 0.215
_exptl_crystal_size_min 0.102
_refine_diff_density_max 0.400
_refine_diff_density_min -0.213
_refine_diff_density_rms 0.059
_refine_ls_extinction_method none
_refine_ls_goodness_of_fit_ref 1.117
_refine_ls_hydrogen_treatment constr
_refine_ls_matrix_type full
_refine_ls_number_parameters 168
_refine_ls_number_reflns 2867
_refine_ls_number_restraints 0
_refine_ls_restrained_S_all 1.117
_refine_ls_R_factor_all 0.0495
_refine_ls_R_factor_gt 0.0424
_refine_ls_shift/su_max 0.001
_refine_ls_shift/su_mean 0.000
_refine_ls_structure_factor_coef Fsqd
_refine_ls_weighting_details 'calc w=1/[\s^2^(Fo^2^)+(0.0440P)^2^+2.9739P] where P=(Fo^2^+2Fc^2^)/3'
_refine_ls_weighting_scheme calc
_refine_ls_wR_factor_gt 0.0994
_refine_ls_wR_factor_ref 0.1029
_reflns_number_gt 2514
_reflns_number_total 2867
_reflns_threshold_expression >2sigma(I)
_cod_data_source_file ic0618798si20061106_104430_13.cif
_cod_data_source_block 6nv291m
_cod_depositor_comments
;
The following automatic conversions were performed:
'_symmetry_cell_setting' value 'Monoclinic' changed to 'monoclinic'
according to '/home/saulius/struct/CIF-dictionaries/cif_core.dic'
dictionary named 'cif_core.dic' version 2.4.1 from 2010-06-29.

Automatic conversion script
Id: cif_fix_enum 1527 2010-12-29 10:47:43Z saulius 

The following automatic conversions were performed:

'_exptl_crystal_density_meas' value 'not_measured' was changed to '?'
- the value is perceived as not measured.

Automatic conversion script
Id: cif_fix_values 3008 2015-01-20 13:52:24Z robertas 
;
_cod_database_code 4307357

loop_
_symmetry_equiv_pos_as_xyz
'x, y, z'
'-x, y, -z+1/2'
'x+1/2, y+1/2, z'
'-x+1/2, y+1/2, -z+1/2'
'-x, -y, -z'
'x, -y, z-1/2'
'-x+1/2, -y+1/2, -z'
'x+1/2, -y+1/2, z-1/2'

loop_
_atom_site_label
_atom_site_type_symbol
_atom_site_fract_x
_atom_site_fract_y
_atom_site_fract_z
_atom_site_U_iso_or_equiv
_atom_site_adp_type
_atom_site_occupancy
_atom_site_symmetry_multiplicity
_atom_site_calc_flag
_atom_site_refinement_flags
_atom_site_disorder_assembly
_atom_site_disorder_group
Ti1 Ti 1.0000 0.38720(7) 0.2500 0.02516(18) Uani 1 2 d S . .
O1 O 0.89152(11) 0.3334(2) 0.20896(7) 0.0309(4) Uani 1 1 d . . .
O2 O 0.95890(12) 0.5312(2) 0.29804(6) 0.0315(4) Uani 1 1 d . . .
N1 N 0.93882(14) 0.1937(3) 0.29266(8) 0.0293(5) Uani 1 1 d . . .
Cl1 Cl 0.82601(5) 0.45105(9) 0.37197(3) 0.0430(2) Uani 1 1 d . . .
Cl2 Cl 1.06152(8) 0.77007(12) 0.50741(3) 0.0706(3) Uani 1 1 d . . .
Cl3 Cl 1.12174(6) 0.74367(9) 0.30712(3) 0.0485(2) Uani 1 1 d . . .
C1 C 0.84229(18) 0.1926(3) 0.21417(11) 0.0360(7) Uani 1 1 d . . .
H1A H 0.8590 0.1154 0.1886 0.043 Uiso 1 1 calc R . .
H1B H 0.7759 0.2131 0.2079 0.043 Uiso 1 1 calc R . .
C2 C 0.86411(17) 0.1281(3) 0.26705(11) 0.0318(6) Uani 1 1 d . . .
C3 C 0.8132(2) 0.0129(4) 0.28958(13) 0.0442(7) Uani 1 1 d . . .
H3 H 0.7604 -0.0309 0.2713 0.053 Uiso 1 1 calc R . .
C4 C 0.8408(2) -0.0355(4) 0.33851(13) 0.0496(8) Uani 1 1 d . . .
H4 H 0.8076 -0.1145 0.3540 0.060 Uiso 1 1 calc R . .
C5 C 0.9175(2) 0.0307(4) 0.36544(12) 0.0456(8) Uani 1 1 d . . .
H5 H 0.9370 -0.0013 0.3994 0.055 Uiso 1 1 calc R . .
C6 C 0.9646(2) 0.1454(3) 0.34117(11) 0.0387(7) Uani 1 1 d . . .
H6 H 1.0168 0.1917 0.3593 0.046 Uiso 1 1 calc R . .
C7 C 0.98086(17) 0.5884(3) 0.34484(9) 0.0277(6) Uani 1 1 d . . .
C8 C 0.92663(18) 0.5604(3) 0.38536(10) 0.0311(6) Uani 1 1 d . . .
C9 C 0.9493(2) 0.6161(3) 0.43499(11) 0.0395(7) Uani 1 1 d . . .
H9 H 0.9116 0.5946 0.4614 0.047 Uiso 1 1 calc R . .
C10 C 1.0286(2) 0.7039(3) 0.44461(11) 0.0421(7) Uani 1 1 d . . .
C11 C 1.0835(2) 0.7414(3) 0.40578(11) 0.0387(7) Uani 1 1 d . . .
H11 H 1.1367 0.8035 0.4128 0.046 Uiso 1 1 calc R . .
C12 C 1.05836(18) 0.6860(3) 0.35676(11) 0.0333(6) Uani 1 1 d . . .

loop_
_atom_site_aniso_label
_atom_site_aniso_U_11
_atom_site_aniso_U_22
_atom_site_aniso_U_33
_atom_site_aniso_U_23
_atom_site_aniso_U_13
_atom_site_aniso_U_12
Ti1 0.0254(3) 0.0233(4) 0.0264(3) 0.000 0.0004(2) 0.000
O1 0.0277(9) 0.0264(10) 0.0370(10) -0.0008(8) -0.0053(8) 0.0028(8)
O2 0.0385(10) 0.0288(10) 0.0276(9) -0.0022(7) 0.0047(8) -0.0003(8)
N1 0.0267(11) 0.0271(12) 0.0337(12) 0.0001(9) 0.0008(9) -0.0003(9)
Cl1 0.0320(4) 0.0507(5) 0.0472(4) -0.0018(3) 0.0087(3) -0.0086(3)
Cl2 0.1106(8) 0.0649(6) 0.0355(4) -0.0115(4) 0.0031(5) -0.0378(6)
Cl3 0.0564(5) 0.0417(5) 0.0514(5) -0.0076(3) 0.0257(4) -0.0173(4)
C1 0.0271(14) 0.0297(15) 0.0491(17) -0.0060(12) -0.0071(12) 0.0013(12)
C2 0.0243(13) 0.0262(15) 0.0450(16) -0.0040(12) 0.0038(11) 0.0027(11)
C3 0.0344(16) 0.0345(17) 0.064(2) -0.0058(14) 0.0078(14) -0.0096(13)
C4 0.0527(19) 0.0389(18) 0.060(2) 0.0037(15) 0.0202(16) -0.0124(15)
C5 0.057(2) 0.0384(18) 0.0425(17) 0.0079(14) 0.0117(15) 0.0028(15)
C6 0.0402(16) 0.0359(17) 0.0395(16) 0.0048(12) 0.0011(13) -0.0050(13)
C7 0.0329(13) 0.0207(13) 0.0297(14) 0.0028(10) 0.0039(11) 0.0047(11)
C8 0.0334(14) 0.0261(14) 0.0341(14) 0.0017(11) 0.0039(11) -0.0018(11)
C9 0.0544(18) 0.0323(16) 0.0340(15) 0.0017(12) 0.0148(13) -0.0039(14)
C10 0.061(2) 0.0337(17) 0.0312(15) -0.0037(12) 0.0011(14) -0.0082(14)
C11 0.0469(17) 0.0295(16) 0.0394(16) -0.0020(12) 0.0023(13) -0.0106(13)
C12 0.0365(15) 0.0240(14) 0.0407(15) 0.0001(11) 0.0096(12) 0.0002(12)

loop_
_atom_type_symbol
_atom_type_description
_atom_type_scat_dispersion_real
_atom_type_scat_dispersion_imag
_atom_type_scat_source
C C 0.0033 0.0016 'International Tables Vol C Tables 4.2.6.8 and 6.1.1.4'
H H 0.0000 0.0000 'International Tables Vol C Tables 4.2.6.8 and 6.1.1.4'
O O 0.0106 0.0060 'International Tables Vol C Tables 4.2.6.8 and 6.1.1.4'
Ti Ti 0.2776 0.4457 'International Tables Vol C Tables 4.2.6.8 and 6.1.1.4'
N N 0.0061 0.0033 'International Tables Vol C Tables 4.2.6.8 and 6.1.1.4'
Cl Cl 0.1484 0.1585 'International Tables Vol C Tables 4.2.6.8 and 6.1.1.4'

loop_
_geom_angle_atom_site_label_1
_geom_angle_atom_site_label_2
_geom_angle_atom_site_label_3
_geom_angle
_geom_angle_site_symmetry_1
_geom_angle_site_symmetry_3
_geom_angle_publ_flag
O1 Ti1 O1 151.82(11) . 2_755 ?
O1 Ti1 O2 94.88(8) . 2_755 ?
O1 Ti1 O2 103.29(8) 2_755 2_755 ?
O1 Ti1 O2 103.29(8) . . ?
O1 Ti1 O2 94.88(8) 2_755 . ?
O2 Ti1 O2 99.37(11) 2_755 . ?
O1 Ti1 N1 83.85(8) . 2_755 ?
O1 Ti1 N1 75.34(8) 2_755 2_755 ?
O2 Ti1 N1 88.69(8) 2_755 2_755 ?
O2 Ti1 N1 168.62(8) . 2_755 ?
O1 Ti1 N1 75.34(8) . . ?
O1 Ti1 N1 83.85(8) 2_755 . ?
O2 Ti1 N1 168.62(8) 2_755 . ?
O2 Ti1 N1 88.69(8) . . ?
N1 Ti1 N1 84.54(11) 2_755 . ?
C1 O1 Ti1 124.15(15) . . ?
C7 O2 Ti1 141.71(17) . . ?
C2 N1 C6 118.6(2) . . ?
C2 N1 Ti1 113.90(17) . . ?
C6 N1 Ti1 127.34(18) . . ?
O1 C1 C2 109.7(2) . . ?
O1 C1 H1A 109.7 . . ?
C2 C1 H1A 109.7 . . ?
O1 C1 H1B 109.7 . . ?
C2 C1 H1B 109.7 . . ?
H1A C1 H1B 108.2 . . ?
N1 C2 C3 121.5(3) . . ?
N1 C2 C1 113.4(2) . . ?
C3 C2 C1 125.1(2) . . ?
C4 C3 C2 119.1(3) . . ?
C4 C3 H3 120.5 . . ?
C2 C3 H3 120.5 . . ?
C3 C4 C5 120.2(3) . . ?
C3 C4 H4 119.9 . . ?
C5 C4 H4 119.9 . . ?
C4 C5 C6 118.0(3) . . ?
C4 C5 H5 121.0 . . ?
C6 C5 H5 121.0 . . ?
N1 C6 C5 122.6(3) . . ?
N1 C6 H6 118.7 . . ?
C5 C6 H6 118.7 . . ?
O2 C7 C8 122.0(2) . . ?
O2 C7 C12 122.3(2) . . ?
C8 C7 C12 115.7(2) . . ?
C9 C8 C7 123.0(2) . . ?
C9 C8 Cl1 119.2(2) . . ?
C7 C8 Cl1 117.8(2) . . ?
C10 C9 C8 118.2(3) . . ?
C10 C9 H9 120.9 . . ?
C8 C9 H9 120.9 . . ?
C9 C10 C11 121.7(3) . . ?
C9 C10 Cl2 119.4(2) . . ?
C11 C10 Cl2 118.9(2) . . ?
C12 C11 C10 118.6(3) . . ?
C12 C11 H11 120.7 . . ?
C10 C11 H11 120.7 . . ?
C11 C12 C7 122.6(2) . . ?
C11 C12 Cl3 118.9(2) . . ?
C7 C12 Cl3 118.5(2) . . ?

loop_
_geom_bond_atom_site_label_1
_geom_bond_atom_site_label_2
_geom_bond_distance
_geom_bond_site_symmetry_2
_geom_bond_publ_flag
Ti1 O1 1.8740(16) . ?
Ti1 O1 1.8740(16) 2_755 ?
Ti1 O2 1.8863(18) 2_755 ?
Ti1 O2 1.8863(18) . ?
Ti1 N1 2.216(2) 2_755 ?
Ti1 N1 2.216(2) . ?
O1 C1 1.406(3) . ?
O2 C7 1.320(3) . ?
N1 C2 1.339(3) . ?
N1 C6 1.344(3) . ?
Cl1 C8 1.740(3) . ?
Cl2 C10 1.749(3) . ?
Cl3 C12 1.731(3) . ?
C1 C2 1.485(4) . ?
C1 H1A 0.9800 . ?
C1 H1B 0.9800 . ?
C2 C3 1.390(4) . ?
C3 C4 1.360(4) . ?
C3 H3 0.9400 . ?
C4 C5 1.377(4) . ?
C4 H4 0.9400 . ?
C5 C6 1.379(4) . ?
C5 H5 0.9400 . ?
C6 H6 0.9400 . ?
C7 C8 1.399(4) . ?
C7 C12 1.409(4) . ?
C8 C9 1.384(4) . ?
C9 C10 1.376(4) . ?
C9 H9 0.9400 . ?
C10 C11 1.386(4) . ?
C11 C12 1.374(4) . ?
C11 H11 0.9400 . ?
